data_7014865
loop_
_publ_author_name
'Zhang, Furen'
'Song, Haibin'
'Zi, Guofu'

_publ_section_title
;
 Synthesis and catalytic activity of group 5 metal amides with chiral
 biaryldiamine-based ligands.
;
_journal_issue 7
_journal_name_full 'Dalton transactions (Cambridge, England : 2003)'
_journal_page_first 1547
_journal_page_last 1566
_journal_paper_doi 10.1039/c0dt01229g
_journal_volume 40
_journal_year 2011
_chemical_absolute_configuration rmad
_chemical_formula_moiety 'C46 H60 N5 O2 Ta'
_chemical_formula_sum 'C46 H60 N5 O2 Ta'
_chemical_formula_weight 895.94
_chemical_name_systematic
;
?
;
_space_group_IT_number 4
_symmetry_cell_setting monoclinic
_symmetry_space_group_name_Hall 'P 2yb'
_symmetry_space_group_name_H-M 'P 1 21 1'
_atom_sites_solution_hydrogens geom
_atom_sites_solution_primary direct
_atom_sites_solution_secondary difmap
_audit_creation_method SHELXL-97
_cell_angle_alpha 90.00
_cell_angle_beta 111.28(3)
_cell_angle_gamma 90.00
_cell_formula_units_Z 2
_cell_length_a 11.832(2)
_cell_length_b 14.325(3)
_cell_length_c 13.481(3)
_cell_measurement_reflns_used 8198
_cell_measurement_temperature 113(2)
_cell_measurement_theta_max 27.9
_cell_measurement_theta_min 1.4
_cell_volume 2129.1(9)
_computing_cell_refinement CrystalClear
_computing_data_collection CrystalClear
_computing_data_reduction CrystalClear
_computing_publication_material 'CrystalStructure 3.8'
_computing_structure_refinement 'SHELXL-97 (Sheldrick, 1997)'
_computing_structure_solution 'SHELXS-97 (Sheldrick, 1990)'
_diffrn_ambient_temperature 113(2)
_diffrn_detector_area_resol_mean 14.63
_diffrn_measured_fraction_theta_full 0.989
_diffrn_measured_fraction_theta_max 0.989
_diffrn_measurement_device_type 'Rigaku Saturn CCD area detector'
_diffrn_measurement_method '\w and \f scans'
_diffrn_radiation_monochromator multilayer
_diffrn_radiation_source 'rotating anode'
_diffrn_radiation_type MoK\a
_diffrn_radiation_wavelength 0.71075
_diffrn_reflns_av_R_equivalents 0.0529
_diffrn_reflns_av_sigmaI/netI 0.1250
_diffrn_reflns_limit_h_max 15
_diffrn_reflns_limit_h_min -15
_diffrn_reflns_limit_k_max 18
_diffrn_reflns_limit_k_min -18
_diffrn_reflns_limit_l_max 17
_diffrn_reflns_limit_l_min -17
_diffrn_reflns_number 22072
_diffrn_reflns_theta_full 27.88
_diffrn_reflns_theta_max 27.88
_diffrn_reflns_theta_min 1.62
_diffrn_standards_decay_% 0
_diffrn_standards_interval_count 0
_diffrn_standards_interval_time 0
_diffrn_standards_number 0
_exptl_absorpt_coefficient_mu 2.624
_exptl_absorpt_correction_T_max 0.5270
_exptl_absorpt_correction_T_min 0.4873
_exptl_absorpt_correction_type multi-scan
_exptl_absorpt_process_details CrystalClear
_exptl_crystal_colour yellow
_exptl_crystal_density_diffrn 1.398
_exptl_crystal_density_method 'not measured'
_exptl_crystal_description block
_exptl_crystal_F_000 920
_exptl_crystal_size_max 0.32
_exptl_crystal_size_mid 0.30
_exptl_crystal_size_min 0.28
_refine_diff_density_max 4.002
_refine_diff_density_min -1.416
_refine_diff_density_rms 0.131
_refine_ls_abs_structure_details 'Flack H D (1983), Acta Cryst. A39, 876-881'
_refine_ls_abs_structure_Flack -0.016(7)
_refine_ls_extinction_coef 0.0450(7)
_refine_ls_extinction_expression Fc^*^=kFc[1+0.001xFc^2^\l^3^/sin(2\q)]^-1/4^
_refine_ls_extinction_method SHELXL
_refine_ls_goodness_of_fit_ref 0.936
_refine_ls_hydrogen_treatment constr
_refine_ls_matrix_type full
_refine_ls_number_parameters 519
_refine_ls_number_reflns 9882
_refine_ls_number_restraints 31
_refine_ls_restrained_S_all 0.938
_refine_ls_R_factor_all 0.0398
_refine_ls_R_factor_gt 0.0349
_refine_ls_shift/su_max 0.005
_refine_ls_shift/su_mean 0.000
_refine_ls_structure_factor_coef Fsqd
_refine_ls_weighting_details 'calc w=1/[\s^2^(Fo^2^)+(0.0155P)^2^+0.0000P] where P=(Fo^2^+2Fc^2^)/3'
_refine_ls_weighting_scheme calc
_refine_ls_wR_factor_gt 0.0849
_refine_ls_wR_factor_ref 0.0860
_reflns_number_gt 7509
_reflns_number_total 9882
_reflns_threshold_expression >2sigma(I)
_cod_data_source_file C0DT01229G.TXT
_cod_data_source_block compound7
_cod_original_cell_volume 2129.1(7)
_cod_original_sg_symbol_H-M 'P 21'
_cod_database_code 7014865

loop_
_symmetry_equiv_pos_as_xyz
'x, y, z'
'-x, y+1/2, -z'

loop_
_atom_site_label
_atom_site_type_symbol
_atom_site_fract_x
_atom_site_fract_y
_atom_site_fract_z
_atom_site_U_iso_or_equiv
_atom_site_adp_type
_atom_site_occupancy
_atom_site_symmetry_multiplicity
_atom_site_calc_flag
_atom_site_refinement_flags
_atom_site_disorder_assembly
_atom_site_disorder_group
Ta1 Ta 0.634157(17) 0.75146(3) 0.908588(16) 0.01958(8) Uani 1 1 d . . .
N1 N 0.4911(4) 0.8083(3) 0.7572(4) 0.0176(11) Uani 1 1 d . . .
N2 N 0.4505(4) 0.5564(3) 0.6773(4) 0.0202(12) Uani 1 1 d . . .
N3 N 0.6565(4) 0.7050(4) 1.0512(4) 0.0241(12) Uani 1 1 d . . .
N4 N 0.7016(5) 0.8803(3) 0.9605(4) 0.0208(12) Uani 1 1 d . . .
N5 N 0.7786(4) 0.7245(3) 0.8726(4) 0.0246(13) Uani 1 1 d . . .
O1 O 0.4621(3) 0.8046(3) 0.9064(3) 0.0208(10) Uani 1 1 d . . .
O2 O 0.5447(4) 0.6314(3) 0.8372(3) 0.0224(10) Uani 1 1 d . . .
C1 C 0.3854(4) 0.7420(8) 0.5771(4) 0.0185(14) Uani 1 1 d . . .
C2 C 0.4671(5) 0.8035(4) 0.6446(5) 0.0193(14) Uani 1 1 d . . .
C3 C 0.5406(5) 0.8583(4) 0.6083(5) 0.0249(15) Uani 1 1 d . . .
H3 H 0.5961 0.9010 0.6551 0.030 Uiso 1 1 calc R . .
C4 C 0.5332(6) 0.8510(4) 0.5038(6) 0.0276(16) Uani 1 1 d . . .
H4 H 0.5807 0.8911 0.4785 0.033 Uiso 1 1 calc R . .
C5 C 0.4571(5) 0.7857(4) 0.4353(5) 0.0235(14) Uani 1 1 d . . .
C6 C 0.3843(5) 0.7304(4) 0.4717(5) 0.0229(18) Uani 1 1 d . . .
C7 C 0.3059(6) 0.6540(5) 0.4021(5) 0.0259(15) Uani 1 1 d . . .
H7A H 0.3140 0.5969 0.4455 0.031 Uiso 1 1 calc R . .
H7B H 0.2200 0.6739 0.3774 0.031 Uiso 1 1 calc R . .
C8 C 0.3384(6) 0.6309(5) 0.3063(6) 0.0341(18) Uani 1 1 d . . .
H8A H 0.2736 0.5920 0.2560 0.041 Uiso 1 1 calc R . .
H8B H 0.4147 0.5946 0.3292 0.041 Uiso 1 1 calc R . .
C9 C 0.3539(7) 0.7204(5) 0.2499(5) 0.044(2) Uani 1 1 d . . .
H9A H 0.3697 0.7041 0.1848 0.053 Uiso 1 1 calc R . .
H9B H 0.2783 0.7577 0.2286 0.053 Uiso 1 1 calc R . .
C10 C 0.4572(6) 0.7767(5) 0.3227(5) 0.0370(19) Uani 1 1 d . . .
H10A H 0.4539 0.8400 0.2922 0.044 Uiso 1 1 calc R . .
H10B H 0.5343 0.7474 0.3261 0.044 Uiso 1 1 calc R . .
C11 C 0.2982(5) 0.6824(4) 0.6084(5) 0.0175(13) Uani 1 1 d . . .
C12 C 0.3343(5) 0.5976(4) 0.6601(5) 0.0209(14) Uani 1 1 d . . .
C13 C 0.2491(7) 0.5423(6) 0.6835(6) 0.028(2) Uani 1 1 d . . .
H13 H 0.2737 0.4857 0.7221 0.033 Uiso 1 1 calc R . .
C14 C 0.1302(6) 0.5702(5) 0.6505(6) 0.0336(18) Uani 1 1 d . . .
H14 H 0.0728 0.5316 0.6652 0.040 Uiso 1 1 calc R . .
C15 C 0.0922(6) 0.6526(5) 0.5966(6) 0.0318(17) Uani 1 1 d . A .
C16 C 0.1733(6) 0.7066(5) 0.5753(5) 0.0280(16) Uani 1 1 d . A .
C17 C 0.1306(6) 0.7991(5) 0.5084(6) 0.0352(19) Uani 1 1 d D . .
H17A H 0.1417 0.7906 0.4419 0.042 Uiso 0.555(16) 1 d PR A 1
H17B H 0.1855 0.8476 0.5460 0.042 Uiso 0.555(16) 1 d PR A 1
H17C H 0.1730 0.8084 0.4605 0.042 Uiso 0.445(16) 1 d PR A 2
H17D H 0.1435 0.8523 0.5545 0.042 Uiso 0.445(16) 1 d PR A 2
C20 C -0.0451(7) 0.6752(7) 0.5596(6) 0.057(3) Uani 1 1 d D . .
H20A H -0.0639 0.7017 0.6172 0.069 Uiso 0.555(16) 1 d PR A 1
H20B H -0.0918 0.6193 0.5360 0.069 Uiso 0.555(16) 1 d PR A 1
H20C H -0.0692 0.6661 0.6196 0.069 Uiso 0.445(16) 1 d PR A 2
H20D H -0.0885 0.6307 0.5061 0.069 Uiso 0.445(16) 1 d PR A 2
C18 C 0.0060(9) 0.8381(8) 0.4863(13) 0.046(5) Uani 0.555(16) 1 d PDU A 1
H18C H -0.0199 0.8784 0.4222 0.056 Uiso 0.555(16) 1 calc PR A 1
H18D H 0.0029 0.8746 0.5476 0.056 Uiso 0.555(16) 1 calc PR A 1
C19 C -0.0736(10) 0.7494(9) 0.4679(10) 0.037(4) Uani 0.555(16) 1 d PDU A 1
H19C H -0.0692 0.7172 0.4044 0.044 Uiso 0.555(16) 1 calc PR A 1
H19D H -0.1586 0.7699 0.4498 0.044 Uiso 0.555(16) 1 calc PR A 1
C18' C -0.0091(9) 0.7823(13) 0.4480(11) 0.036(5) Uani 0.445(16) 1 d PDU A 2
H18A H -0.0421 0.8351 0.3986 0.043 Uiso 0.445(16) 1 calc PR A 2
H18B H -0.0195 0.7251 0.4044 0.043 Uiso 0.445(16) 1 calc PR A 2
C19' C -0.0853(15) 0.7719(9) 0.5187(15) 0.040(6) Uani 0.445(16) 1 d PDU A 2
H19A H -0.0632 0.8188 0.5767 0.047 Uiso 0.445(16) 1 calc PR A 2
H19B H -0.1734 0.7751 0.4771 0.047 Uiso 0.445(16) 1 calc PR A 2
C21 C 0.4173(5) 0.8256(4) 0.8058(5) 0.0175(13) Uani 1 1 d . . .
C22 C 0.2945(5) 0.8698(4) 0.7692(5) 0.0200(13) Uani 1 1 d . . .
C23 C 0.2038(6) 0.8284(5) 0.7997(5) 0.0254(15) Uani 1 1 d . . .
C24 C 0.0947(6) 0.8753(5) 0.7772(6) 0.0355(18) Uani 1 1 d . . .
H24 H 0.0327 0.8473 0.7963 0.043 Uiso 1 1 calc R . .
C25 C 0.0735(7) 0.9620(6) 0.7273(7) 0.045(2) Uani 1 1 d . . .
C26 C 0.1637(7) 1.0023(5) 0.6987(6) 0.0386(19) Uani 1 1 d . . .
H26 H 0.1493 1.0610 0.6636 0.046 Uiso 1 1 calc R . .
C27 C 0.2752(7) 0.9582(6) 0.7205(6) 0.026(2) Uani 1 1 d . . .
C28 C 0.2198(5) 0.7371(7) 0.8549(5) 0.029(2) Uani 1 1 d . . .
H28A H 0.2620 0.6939 0.8237 0.044 Uiso 1 1 calc R . .
H28B H 0.1402 0.7114 0.8468 0.044 Uiso 1 1 calc R . .
H28C H 0.2678 0.7456 0.9307 0.044 Uiso 1 1 calc R . .
C29 C -0.0466(7) 1.0141(7) 0.7016(8) 0.072(3) Uani 1 1 d . . .
H29A H -0.0315 1.0815 0.7065 0.108 Uiso 1 1 calc R . .
H29B H -0.0843 0.9959 0.7526 0.108 Uiso 1 1 calc R . .
H29C H -0.1011 0.9982 0.6293 0.108 Uiso 1 1 calc R . .
C30 C 0.3712(6) 1.0059(4) 0.6901(6) 0.0353(18) Uani 1 1 d . . .
H30A H 0.4498 1.0003 0.7487 0.053 Uiso 1 1 calc R . .
H30B H 0.3506 1.0720 0.6759 0.053 Uiso 1 1 calc R . .
H30C H 0.3759 0.9764 0.6261 0.053 Uiso 1 1 calc R . .
C31 C 0.5437(5) 0.5748(4) 0.7590(5) 0.0198(13) Uani 1 1 d . . .
C32 C 0.6584(5) 0.5237(4) 0.7700(5) 0.0205(14) Uani 1 1 d . . .
C33 C 0.7212(6) 0.4762(5) 0.8633(6) 0.0278(16) Uani 1 1 d . . .
C34 C 0.8270(6) 0.4250(5) 0.8712(5) 0.0300(16) Uani 1 1 d . . .
H34 H 0.8689 0.3914 0.9347 0.036 Uiso 1 1 calc R . .
C35 C 0.8702(6) 0.4230(5) 0.7893(6) 0.0325(17) Uani 1 1 d . . .
C36 C 0.8052(6) 0.4716(5) 0.6960(5) 0.0274(15) Uani 1 1 d . . .
H36 H 0.8338 0.4703 0.6387 0.033 Uiso 1 1 calc R . .
C37 C 0.7008(6) 0.5214(4) 0.6838(5) 0.0250(15) Uani 1 1 d . . .
C38 C 0.6780(7) 0.4699(5) 0.9570(6) 0.0356(18) Uani 1 1 d . . .
H38A H 0.6961 0.5286 0.9971 0.053 Uiso 1 1 calc R . .
H38B H 0.7198 0.4184 1.0037 0.053 Uiso 1 1 calc R . .
H38C H 0.5903 0.4587 0.9303 0.053 Uiso 1 1 calc R . .
C39 C 0.9828(6) 0.3687(5) 0.7982(6) 0.041(2) Uani 1 1 d . . .
H39A H 0.9597 0.3064 0.7674 0.061 Uiso 1 1 calc R . .
H39B H 1.0350 0.3628 0.8733 0.061 Uiso 1 1 calc R . .
H39C H 1.0268 0.4017 0.7596 0.061 Uiso 1 1 calc R . .
C40 C 0.6354(6) 0.5715(5) 0.5780(5) 0.0318(17) Uani 1 1 d . . .
H40A H 0.6942 0.5885 0.5453 0.048 Uiso 1 1 calc R . .
H40B H 0.5963 0.6281 0.5909 0.048 Uiso 1 1 calc R . .
H40C H 0.5738 0.5300 0.5300 0.048 Uiso 1 1 calc R . .
C41 C 0.5639(6) 0.6447(5) 1.0681(5) 0.0313(17) Uani 1 1 d . . .
H41A H 0.6015 0.5859 1.1012 0.047 Uiso 1 1 calc R . .
H41B H 0.4994 0.6315 0.9995 0.047 Uiso 1 1 calc R . .
H41C H 0.5294 0.6765 1.1149 0.047 Uiso 1 1 calc R . .
C42 C 0.7472(6) 0.7353(7) 1.1541(5) 0.043(2) Uani 1 1 d . . .
H42A H 0.7062 0.7680 1.1954 0.064 Uiso 1 1 calc R . .
H42B H 0.8057 0.7774 1.1412 0.064 Uiso 1 1 calc R . .
H42C H 0.7898 0.6806 1.1940 0.064 Uiso 1 1 calc R . .
C43 C 0.6495(7) 0.9388(5) 1.0210(7) 0.048(2) Uani 1 1 d . . .
H43A H 0.7144 0.9632 1.0840 0.072 Uiso 1 1 calc R . .
H43B H 0.5933 0.9017 1.0434 0.072 Uiso 1 1 calc R . .
H43C H 0.6056 0.9909 0.9765 0.072 Uiso 1 1 calc R . .
C44 C 0.7883(6) 0.9319(5) 0.9290(6) 0.0343(18) Uani 1 1 d . . .
H44A H 0.7456 0.9790 0.8760 0.051 Uiso 1 1 calc R . .
H44B H 0.8311 0.8889 0.8982 0.051 Uiso 1 1 calc R . .
H44C H 0.8469 0.9626 0.9914 0.051 Uiso 1 1 calc R . .
C45 C 0.8953(6) 0.6929(6) 0.9538(6) 0.050(2) Uani 1 1 d . . .
H45A H 0.9141 0.6299 0.9361 0.074 Uiso 1 1 calc R . .
H45B H 0.8883 0.6923 1.0240 0.074 Uiso 1 1 calc R . .
H45C H 0.9602 0.7357 0.9547 0.074 Uiso 1 1 calc R . .
C46 C 0.7885(5) 0.7360(7) 0.7669(5) 0.034(2) Uani 1 1 d . . .
H46A H 0.8364 0.7919 0.7672 0.051 Uiso 1 1 calc R . .
H46B H 0.7072 0.7426 0.7124 0.051 Uiso 1 1 calc R . .
H46C H 0.8284 0.6811 0.7510 0.051 Uiso 1 1 calc R . .

loop_
_atom_site_aniso_label
_atom_site_aniso_U_11
_atom_site_aniso_U_22
_atom_site_aniso_U_33
_atom_site_aniso_U_23
_atom_site_aniso_U_13
_atom_site_aniso_U_12
Ta1 0.01882(13) 0.02371(12) 0.01785(13) -0.00268(19) 0.00862(9) -0.00287(18)
N1 0.019(3) 0.018(3) 0.019(3) -0.004(2) 0.010(2) -0.008(2)
N2 0.021(3) 0.017(3) 0.023(3) 0.004(2) 0.009(3) 0.003(2)
N3 0.022(3) 0.033(3) 0.018(3) -0.001(2) 0.008(2) 0.002(2)
N4 0.020(3) 0.019(3) 0.021(3) -0.009(2) 0.005(2) -0.006(2)
N5 0.017(2) 0.030(3) 0.030(3) -0.010(2) 0.011(2) -0.007(2)
O1 0.013(2) 0.038(3) 0.015(2) -0.002(2) 0.0096(18) -0.0006(19)
O2 0.028(3) 0.022(2) 0.019(3) -0.005(2) 0.010(2) -0.007(2)
C1 0.021(3) 0.021(4) 0.015(3) 0.001(4) 0.009(2) 0.005(4)
C2 0.024(3) 0.020(3) 0.016(3) 0.003(3) 0.010(3) 0.006(3)
C3 0.024(3) 0.025(3) 0.028(4) -0.003(3) 0.012(3) -0.003(3)
C4 0.039(4) 0.018(3) 0.038(4) 0.004(3) 0.030(4) 0.002(3)
C5 0.029(3) 0.027(3) 0.017(3) 0.003(3) 0.010(3) 0.013(3)
C6 0.023(3) 0.035(5) 0.011(3) 0.004(3) 0.007(2) 0.009(3)
C7 0.030(4) 0.030(4) 0.018(4) -0.004(3) 0.008(3) -0.001(3)
C8 0.033(4) 0.044(4) 0.026(4) -0.014(4) 0.012(3) -0.002(4)
C9 0.050(4) 0.070(7) 0.014(4) -0.002(4) 0.014(3) 0.017(4)
C10 0.058(5) 0.036(5) 0.032(4) 0.005(3) 0.034(4) 0.009(3)
C11 0.018(3) 0.018(3) 0.014(3) -0.007(3) 0.003(3) -0.006(3)
C12 0.020(3) 0.028(3) 0.012(3) -0.002(3) 0.003(3) -0.004(3)
C13 0.035(5) 0.022(4) 0.032(5) 0.005(4) 0.019(4) -0.001(3)
C14 0.026(4) 0.044(4) 0.038(5) -0.016(4) 0.020(4) -0.019(4)
C15 0.020(4) 0.048(5) 0.028(4) -0.011(4) 0.008(3) -0.009(3)
C16 0.041(4) 0.026(4) 0.019(4) 0.001(3) 0.013(3) 0.000(3)
C17 0.037(4) 0.041(4) 0.018(4) 0.001(3) 0.000(3) 0.023(4)
C20 0.029(5) 0.116(9) 0.026(5) -0.015(5) 0.008(4) -0.002(5)
C18 0.049(8) 0.042(7) 0.052(8) 0.003(6) 0.023(6) 0.020(6)
C19 0.016(5) 0.027(5) 0.051(7) -0.003(8) -0.008(5) 0.009(7)
C18' 0.035(8) 0.044(9) 0.035(8) 0.008(6) 0.020(6) 0.020(6)
C19' 0.023(7) 0.047(10) 0.047(9) -0.009(7) 0.011(7) 0.012(6)
C21 0.023(3) 0.015(3) 0.017(3) -0.003(3) 0.011(3) -0.005(3)
C22 0.019(3) 0.025(3) 0.015(3) -0.003(3) 0.005(3) -0.001(3)
C23 0.029(4) 0.027(4) 0.022(4) -0.009(3) 0.012(3) -0.003(3)
C24 0.022(4) 0.044(4) 0.043(5) -0.010(4) 0.015(4) -0.003(3)
C25 0.033(4) 0.049(5) 0.051(6) -0.005(4) 0.013(4) 0.008(4)
C26 0.041(5) 0.040(4) 0.038(5) 0.006(4) 0.018(4) 0.010(4)
C27 0.026(4) 0.028(4) 0.025(5) -0.011(3) 0.011(4) -0.003(3)
C28 0.022(3) 0.043(6) 0.027(3) 0.002(4) 0.013(3) -0.005(4)
C29 0.039(5) 0.079(7) 0.104(9) 0.011(7) 0.033(6) 0.024(5)
C30 0.056(5) 0.022(3) 0.036(5) 0.003(3) 0.026(4) 0.000(3)
C31 0.023(3) 0.020(3) 0.017(3) -0.001(3) 0.008(3) -0.005(3)
C32 0.021(3) 0.021(3) 0.016(3) 0.001(3) 0.002(3) -0.004(3)
C33 0.033(4) 0.024(3) 0.027(4) 0.001(3) 0.012(3) -0.003(3)
C34 0.037(4) 0.028(4) 0.022(4) 0.005(3) 0.007(3) 0.004(3)
C35 0.031(4) 0.030(4) 0.033(4) 0.001(3) 0.007(4) 0.008(3)
C36 0.030(4) 0.034(4) 0.019(4) -0.001(3) 0.009(3) 0.001(3)
C37 0.027(4) 0.026(3) 0.020(4) -0.002(3) 0.005(3) 0.002(3)
C38 0.050(5) 0.031(4) 0.030(4) 0.006(3) 0.019(4) 0.003(4)
C39 0.034(4) 0.048(5) 0.038(5) -0.007(4) 0.011(4) 0.012(4)
C40 0.031(4) 0.043(4) 0.027(4) 0.006(4) 0.017(3) -0.001(4)
C41 0.034(4) 0.036(4) 0.025(4) 0.002(3) 0.012(3) -0.011(3)
C42 0.047(4) 0.058(7) 0.019(3) -0.004(4) 0.007(3) -0.028(5)
C43 0.045(5) 0.035(4) 0.071(6) -0.033(4) 0.030(5) -0.006(4)
C44 0.050(5) 0.023(4) 0.036(5) -0.001(3) 0.023(4) -0.010(3)
C45 0.036(4) 0.067(6) 0.049(6) 0.005(5) 0.020(4) 0.011(4)
C46 0.034(3) 0.043(6) 0.032(4) -0.002(4) 0.022(3) -0.008(4)

loop_
_atom_type_symbol
_atom_type_description
_atom_type_scat_dispersion_real
_atom_type_scat_dispersion_imag
_atom_type_scat_source
C C 0.0033 0.0016 'International Tables Vol C Tables 4.2.6.8 and 6.1.1.4'
H H 0.0000 0.0000 'International Tables Vol C Tables 4.2.6.8 and 6.1.1.4'
N N 0.0061 0.0033 'International Tables Vol C Tables 4.2.6.8 and 6.1.1.4'
O O 0.0106 0.0060 'International Tables Vol C Tables 4.2.6.8 and 6.1.1.4'
Ta Ta -0.7052 6.5227 'International Tables Vol C Tables 4.2.6.8 and 6.1.1.4'

loop_
_geom_angle_atom_site_label_1
_geom_angle_atom_site_label_2
_geom_angle_atom_site_label_3
_geom_angle
_geom_angle_site_symmetry_1
_geom_angle_site_symmetry_3
_geom_angle_publ_flag
N3 Ta1 N5 110.7(2) . . ?
N3 Ta1 N4 94.3(2) . . ?
N5 Ta1 N4 89.7(2) . . ?
N3 Ta1 O2 92.19(19) . . ?
N5 Ta1 O2 93.75(18) . . ?
N4 Ta1 O2 171.06(19) . . ?
N3 Ta1 O1 85.62(18) . . ?
N5 Ta1 O1 163.45(19) . . ?
N4 Ta1 O1 86.29(18) . . ?
O2 Ta1 O1 88.06(16) . . ?
N3 Ta1 N1 142.41(18) . . ?
N5 Ta1 N1 106.12(19) . . ?
N4 Ta1 N1 93.15(19) . . ?
O2 Ta1 N1 77.98(18) . . ?
O1 Ta1 N1 58.17(15) . . ?
N3 Ta1 C21 114.12(18) . . ?
N5 Ta1 C21 135.0(2) . . ?
N4 Ta1 C21 90.04(19) . . ?
O2 Ta1 C21 81.69(17) . . ?
O1 Ta1 C21 29.10(15) . . ?
N1 Ta1 C21 29.07(16) . . ?
C21 N1 C2 129.2(5) . . ?
C21 N1 Ta1 91.9(4) . . ?
C2 N1 Ta1 136.5(4) . . ?
C31 N2 C12 122.2(5) . . ?
C41 N3 C42 110.7(5) . . ?
C41 N3 Ta1 120.5(4) . . ?
C42 N3 Ta1 127.9(4) . . ?
C44 N4 C43 111.1(5) . . ?
C44 N4 Ta1 126.5(4) . . ?
C43 N4 Ta1 121.6(4) . . ?
C46 N5 C45 111.5(5) . . ?
C46 N5 Ta1 126.3(4) . . ?
C45 N5 Ta1 122.2(4) . . ?
C21 O1 Ta1 96.9(3) . . ?
C31 O2 Ta1 137.3(4) . . ?
C2 C1 C6 118.9(7) . . ?
C2 C1 C11 124.2(5) . . ?
C6 C1 C11 116.8(7) . . ?
C1 C2 C3 120.5(6) . . ?
C1 C2 N1 123.3(5) . . ?
C3 C2 N1 115.8(5) . . ?
C4 C3 C2 120.0(6) . . ?
C4 C3 H3 120.0 . . ?
C2 C3 H3 120.0 . . ?
C3 C4 C5 121.0(6) . . ?
C3 C4 H4 119.5 . . ?
C5 C4 H4 119.5 . . ?
C6 C5 C4 119.0(6) . . ?
C6 C5 C10 122.0(6) . . ?
C4 C5 C10 119.0(6) . . ?
C5 C6 C1 120.3(7) . . ?
C5 C6 C7 120.8(5) . . ?
C1 C6 C7 118.9(6) . . ?
C8 C7 C6 113.4(5) . . ?
C8 C7 H7A 108.9 . . ?
C6 C7 H7A 108.9 . . ?
C8 C7 H7B 108.9 . . ?
C6 C7 H7B 108.9 . . ?
H7A C7 H7B 107.7 . . ?
C7 C8 C9 110.7(5) . . ?
C7 C8 H8A 109.5 . . ?
C9 C8 H8A 109.5 . . ?
C7 C8 H8B 109.5 . . ?
C9 C8 H8B 109.5 . . ?
H8A C8 H8B 108.1 . . ?
C10 C9 C8 110.0(6) . . ?
C10 C9 H9A 109.7 . . ?
C8 C9 H9A 109.7 . . ?
C10 C9 H9B 109.7 . . ?
C8 C9 H9B 109.7 . . ?
H9A C9 H9B 108.2 . . ?
C9 C10 C5 113.8(6) . . ?
C9 C10 H10A 108.8 . . ?
C5 C10 H10A 108.8 . . ?
C9 C10 H10B 108.8 . . ?
C5 C10 H10B 108.8 . . ?
H10A C10 H10B 107.7 . . ?
C12 C11 C16 117.7(6) . . ?
C12 C11 C1 121.2(6) . . ?
C16 C11 C1 120.8(6) . . ?
C11 C12 C13 119.4(6) . . ?
C11 C12 N2 122.9(5) . . ?
C13 C12 N2 117.1(6) . . ?
C14 C13 C12 119.9(7) . . ?
C14 C13 H13 120.1 . . ?
C12 C13 H13 120.1 . . ?
C13 C14 C15 121.4(7) . . ?
C13 C14 H14 119.3 . . ?
C15 C14 H14 119.3 . . ?
C16 C15 C14 119.1(6) . . ?
C16 C15 C20 123.9(7) . . ?
C14 C15 C20 116.9(6) . . ?
C15 C16 C11 122.3(7) . . ?
C15 C16 C17 120.0(7) . . ?
C11 C16 C17 117.6(6) . . ?
C18 C17 C18' 35.2(7) . . ?
C18 C17 C16 120.9(8) . . ?
C18' C17 C16 103.0(8) . . ?
C18 C17 H17A 108.5 . . ?
C18' C17 H17A 88.3 . . ?
C16 C17 H17A 107.6 . . ?
C18 C17 H17B 105.2 . . ?
C18' C17 H17B 140.0 . . ?
C16 C17 H17B 106.9 . . ?
H17A C17 H17B 106.9 . . ?
C18 C17 H17C 122.0 . . ?
C18' C17 H17C 112.3 . . ?
C16 C17 H17C 111.3 . . ?
H17A C17 H17C 26.8 . . ?
H17B C17 H17C 80.7 . . ?
C18 C17 H17D 75.4 . . ?
C18' C17 H17D 110.3 . . ?
C16 C17 H17D 110.7 . . ?
H17A C17 H17D 131.5 . . ?
H17B C17 H17D 33.5 . . ?
H17C C17 H17D 109.1 . . ?
C19' C20 C15 117.7(10) . . ?
C19' C20 C19 30.6(7) . . ?
C15 C20 C19 107.1(7) . . ?
C19' C20 H20A 78.3 . . ?
C15 C20 H20A 110.2 . . ?
C19 C20 H20A 108.8 . . ?
C19' C20 H20B 125.6 . . ?
C15 C20 H20B 110.0 . . ?
C19 C20 H20B 111.8 . . ?
H20A C20 H20B 108.9 . . ?
C19' C20 H20C 106.5 . . ?
C15 C20 H20C 107.3 . . ?
C19 C20 H20C 135.4 . . ?
H20A C20 H20C 31.2 . . ?
H20B C20 H20C 81.6 . . ?
C19' C20 H20D 109.0 . . ?
C15 C20 H20D 108.4 . . ?
C19 C20 H20D 87.4 . . ?
H20A C20 H20D 130.7 . . ?
H20B C20 H20D 27.1 . . ?
H20C C20 H20D 107.5 . . ?
C17 C18 C19 102.9(9) . . ?
C17 C18 H17D 36.4 . . ?
C19 C18 H17D 130.0 . . ?
C17 C18 H18C 111.2 . . ?
C19 C18 H18C 111.2 . . ?
H17D C18 H18C 111.3 . . ?
C17 C18 H18D 111.2 . . ?
C19 C18 H18D 111.2 . . ?
H17D C18 H18D 77.7 . . ?
H18C C18 H18D 109.1 . . ?
C18 C19 C20 119.1(10) . . ?
C18 C19 H19C 107.6 . . ?
C20 C19 H19C 107.6 . . ?
C18 C19 H19D 107.6 . . ?
C20 C19 H19D 107.6 . . ?
H19C C19 H19D 107.0 . . ?
C19' C18' C17 115.9(11) . . ?
C19' C18' H18A 108.3 . . ?
C17 C18' H18A 108.3 . . ?
C19' C18' H18B 108.3 . . ?
C17 C18' H18B 108.3 . . ?
H18A C18' H18B 107.4 . . ?
C20 C19' C18' 97.9(11) . . ?
C20 C19' H19A 112.2 . . ?
C18' C19' H19A 112.2 . . ?
C20 C19' H19B 112.2 . . ?
C18' C19' H19B 112.2 . . ?
H19A C19' H19B 109.8 . . ?
N1 C21 O1 113.0(5) . . ?
N1 C21 C22 132.0(6) . . ?
O1 C21 C22 114.9(5) . . ?
N1 C21 Ta1 59.0(3) . . ?
O1 C21 Ta1 54.0(3) . . ?
C22 C21 Ta1 168.7(4) . . ?
C27 C22 C23 120.2(6) . . ?
C27 C22 C21 120.6(6) . . ?
C23 C22 C21 118.4(6) . . ?
C24 C23 C22 118.5(6) . . ?
C24 C23 C28 118.4(6) . . ?
C22 C23 C28 123.1(6) . . ?
C23 C24 C25 121.9(7) . . ?
C23 C24 H24 119.0 . . ?
C25 C24 H24 119.0 . . ?
C26 C25 C24 119.0(7) . . ?
C26 C25 C29 118.7(8) . . ?
C24 C25 C29 122.4(8) . . ?
C25 C26 C27 121.2(7) . . ?
C25 C26 H26 119.4 . . ?
C27 C26 H26 119.4 . . ?
C26 C27 C22 119.2(7) . . ?
C26 C27 C30 119.1(7) . . ?
C22 C27 C30 121.7(7) . . ?
C23 C28 H28A 109.5 . . ?
C23 C28 H28B 109.5 . . ?
H28A C28 H28B 109.5 . . ?
C23 C28 H28C 109.5 . . ?
H28A C28 H28C 109.5 . . ?
H28B C28 H28C 109.5 . . ?
C25 C29 H29A 109.5 . . ?
C25 C29 H29B 109.5 . . ?
H29A C29 H29B 109.5 . . ?
C25 C29 H29C 109.5 . . ?
H29A C29 H29C 109.5 . . ?
H29B C29 H29C 109.5 . . ?
C27 C30 H30A 109.5 . . ?
C27 C30 H30B 109.5 . . ?
H30A C30 H30B 109.5 . . ?
C27 C30 H30C 109.5 . . ?
H30A C30 H30C 109.5 . . ?
H30B C30 H30C 109.5 . . ?
N2 C31 O2 124.7(6) . . ?
N2 C31 C32 116.9(6) . . ?
O2 C31 C32 118.2(5) . . ?
C33 C32 C37 119.9(6) . . ?
C33 C32 C31 119.8(6) . . ?
C37 C32 C31 120.3(6) . . ?
C32 C33 C34 119.3(6) . . ?
C32 C33 C38 123.3(6) . . ?
C34 C33 C38 117.2(6) . . ?
C35 C34 C33 121.7(6) . . ?
C35 C34 H34 119.2 . . ?
C33 C34 H34 119.2 . . ?
C34 C35 C36 117.9(6) . . ?
C34 C35 C39 121.5(7) . . ?
C36 C35 C39 120.6(7) . . ?
C37 C36 C35 122.7(6) . . ?
C37 C36 H36 118.6 . . ?
C35 C36 H36 118.7 . . ?
C36 C37 C32 118.6(6) . . ?
C36 C37 C40 118.7(6) . . ?
C32 C37 C40 122.7(6) . . ?
C33 C38 H38A 109.5 . . ?
C33 C38 H38B 109.5 . . ?
H38A C38 H38B 109.5 . . ?
C33 C38 H38C 109.5 . . ?
H38A C38 H38C 109.5 . . ?
H38B C38 H38C 109.5 . . ?
C35 C39 H39A 109.5 . . ?
C35 C39 H39B 109.5 . . ?
H39A C39 H39B 109.5 . . ?
C35 C39 H39C 109.5 . . ?
H39A C39 H39C 109.5 . . ?
H39B C39 H39C 109.5 . . ?
C37 C40 H40A 109.5 . . ?
C37 C40 H40B 109.5 . . ?
H40A C40 H40B 109.5 . . ?
C37 C40 H40C 109.5 . . ?
H40A C40 H40C 109.5 . . ?
H40B C40 H40C 109.5 . . ?
N3 C41 H41A 109.5 . . ?
N3 C41 H41B 109.5 . . ?
H41A C41 H41B 109.5 . . ?
N3 C41 H41C 109.5 . . ?
H41A C41 H41C 109.5 . . ?
H41B C41 H41C 109.5 . . ?
N3 C42 H42A 109.5 . . ?
N3 C42 H42B 109.5 . . ?
H42A C42 H42B 109.5 . . ?
N3 C42 H42C 109.5 . . ?
H42A C42 H42C 109.5 . . ?
H42B C42 H42C 109.5 . . ?
N4 C43 H43A 109.5 . . ?
N4 C43 H43B 109.5 . . ?
H43A C43 H43B 109.5 . . ?
N4 C43 H43C 109.5 . . ?
H43A C43 H43C 109.5 . . ?
H43B C43 H43C 109.5 . . ?
N4 C44 H44A 109.5 . . ?
N4 C44 H44B 109.5 . . ?
H44A C44 H44B 109.5 . . ?
N4 C44 H44C 109.5 . . ?
H44A C44 H44C 109.5 . . ?
H44B C44 H44C 109.5 . . ?
N5 C45 H45A 109.5 . . ?
N5 C45 H45B 109.5 . . ?
H45A C45 H45B 109.5 . . ?
N5 C45 H45C 109.5 . . ?
H45A C45 H45C 109.5 . . ?
H45B C45 H45C 109.5 . . ?
N5 C46 H46A 109.5 . . ?
N5 C46 H46B 109.5 . . ?
H46A C46 H46B 109.5 . . ?
N5 C46 H46C 109.5 . . ?
H46A C46 H46C 109.5 . . ?
H46B C46 H46C 109.5 . . ?

loop_
_geom_bond_atom_site_label_1
_geom_bond_atom_site_label_2
_geom_bond_distance
_geom_bond_site_symmetry_2
_geom_bond_publ_flag
Ta1 N3 1.960(5) . ?
Ta1 N5 1.977(4) . ?
Ta1 N4 2.031(5) . ?
Ta1 O2 2.065(4) . ?
Ta1 O1 2.163(4) . ?
Ta1 N1 2.278(5) . ?
Ta1 C21 2.655(6) . ?
N1 C21 1.291(7) . ?
N1 C2 1.441(7) . ?
N2 C31 1.272(8) . ?
N2 C12 1.436(7) . ?
N3 C41 1.476(7) . ?
N3 C42 1.478(7) . ?
N4 C44 1.447(7) . ?
N4 C43 1.454(7) . ?
N5 C46 1.481(7) . ?
N5 C45 1.486(8) . ?
O1 C21 1.301(7) . ?
O2 C31 1.327(7) . ?
C1 C2 1.378(9) . ?
C1 C6 1.425(7) . ?
C1 C11 1.512(10) . ?
C2 C3 1.387(8) . ?
C3 C4 1.383(8) . ?
C3 H3 0.9500 . ?
C4 C5 1.390(8) . ?
C4 H4 0.9500 . ?
C5 C6 1.385(8) . ?
C5 C10 1.524(8) . ?
C6 C7 1.519(8) . ?
C7 C8 1.512(8) . ?
C7 H7A 0.9900 . ?
C7 H7B 0.9900 . ?
C8 C9 1.535(9) . ?
C8 H8A 0.9900 . ?
C8 H8B 0.9900 . ?
C9 C10 1.495(9) . ?
C9 H9A 0.9900 . ?
C9 H9B 0.9900 . ?
C10 H10A 0.9900 . ?
C10 H10B 0.9900 . ?
C11 C12 1.389(8) . ?
C11 C16 1.422(8) . ?
C12 C13 1.405(10) . ?
C13 C14 1.372(10) . ?
C13 H13 0.9500 . ?
C14 C15 1.374(10) . ?
C14 H14 0.9500 . ?
C15 C16 1.343(9) . ?
C15 C20 1.551(9) . ?
C16 C17 1.579(8) . ?
C17 C18 1.502(8) . ?
C17 C18' 1.574(9) . ?
C17 H17A 0.9600 . ?
C17 H17B 0.9600 . ?
C17 H17C 0.9599 . ?
C17 H17D 0.9600 . ?
C20 C19' 1.503(9) . ?
C20 C19 1.571(9) . ?
C20 H20A 0.9600 . ?
C20 H20B 0.9599 . ?
C20 H20C 0.9599 . ?
C20 H20D 0.9600 . ?
C18 C19 1.547(9) . ?
C18 H17D 1.5648 . ?
C18 H18C 0.9900 . ?
C18 H18D 0.9900 . ?
C19 H19C 0.9900 . ?
C19 H19D 0.9900 . ?
C18' C19' 1.538(9) . ?
C18' H18A 0.9900 . ?
C18' H18B 0.9900 . ?
C19' H19A 0.9900 . ?
C19' H19B 0.9900 . ?
C21 C22 1.495(8) . ?
C22 C27 1.405(10) . ?
C22 C23 1.412(8) . ?
C23 C24 1.387(8) . ?
C23 C28 1.483(10) . ?
C24 C25 1.391(10) . ?
C24 H24 0.9500 . ?
C25 C26 1.385(10) . ?
C25 C29 1.529(10) . ?
C26 C27 1.395(10) . ?
C26 H26 0.9500 . ?
C27 C30 1.505(10) . ?
C28 H28A 0.9800 . ?
C28 H28B 0.9800 . ?
C28 H28C 0.9800 . ?
C29 H29A 0.9800 . ?
C29 H29B 0.9800 . ?
C29 H29C 0.9800 . ?
C30 H30A 0.9800 . ?
C30 H30B 0.9800 . ?
C30 H30C 0.9800 . ?
C31 C32 1.501(8) . ?
C32 C33 1.385(9) . ?
C32 C37 1.424(8) . ?
C33 C34 1.420(9) . ?
C33 C38 1.528(9) . ?
C34 C35 1.375(9) . ?
C34 H34 0.9500 . ?
C35 C36 1.398(9) . ?
C35 C39 1.509(9) . ?
C36 C37 1.383(8) . ?
C36 H36 0.9500 . ?
C37 C40 1.532(9) . ?
C38 H38A 0.9800 . ?
C38 H38B 0.9800 . ?
C38 H38C 0.9800 . ?
C39 H39A 0.9800 . ?
C39 H39B 0.9800 . ?
C39 H39C 0.9800 . ?
C40 H40A 0.9800 . ?
C40 H40B 0.9800 . ?
C40 H40C 0.9800 . ?
C41 H41A 0.9800 . ?
C41 H41B 0.9800 . ?
C41 H41C 0.9800 . ?
C42 H42A 0.9800 . ?
C42 H42B 0.9800 . ?
C42 H42C 0.9800 . ?
C43 H43A 0.9800 . ?
C43 H43B 0.9800 . ?
C43 H43C 0.9800 . ?
C44 H44A 0.9800 . ?
C44 H44B 0.9800 . ?
C44 H44C 0.9800 . ?
C45 H45A 0.9800 . ?
C45 H45B 0.9800 . ?
C45 H45C 0.9800 . ?
C46 H46A 0.9800 . ?
C46 H46B 0.9800 . ?
C46 H46C 0.9800 . ?

loop_
_geom_torsion_atom_site_label_1
_geom_torsion_atom_site_label_2
_geom_torsion_atom_site_label_3
_geom_torsion_atom_site_label_4
_geom_torsion
_geom_torsion_site_symmetry_1
_geom_torsion_site_symmetry_2
_geom_torsion_site_symmetry_3
_geom_torsion_site_symmetry_4
_geom_torsion_publ_flag
N3 Ta1 N1 C21 16.8(5) . . . . ?
N5 Ta1 N1 C21 -175.0(3) . . . . ?
N4 Ta1 N1 C21 -84.4(4) . . . . ?
O2 Ta1 N1 C21 94.5(3) . . . . ?
O1 Ta1 N1 C21 -0.7(3) . . . . ?
N3 Ta1 N1 C2 -145.8(5) . . . . ?
N5 Ta1 N1 C2 22.4(6) . . . . ?
N4 Ta1 N1 C2 113.0(5) . . . . ?
O2 Ta1 N1 C2 -68.0(5) . . . . ?
O1 Ta1 N1 C2 -163.3(6) . . . . ?
C21 Ta1 N1 C2 -162.6(7) . . . . ?
N5 Ta1 N3 C41 -128.4(4) . . . . ?
N4 Ta1 N3 C41 140.3(5) . . . . ?
O2 Ta1 N3 C41 -33.5(5) . . . . ?
O1 Ta1 N3 C41 54.4(5) . . . . ?
N1 Ta1 N3 C41 39.5(6) . . . . ?
C21 Ta1 N3 C41 48.4(5) . . . . ?
N5 Ta1 N3 C42 63.6(6) . . . . ?
N4 Ta1 N3 C42 -27.7(6) . . . . ?
O2 Ta1 N3 C42 158.5(6) . . . . ?
O1 Ta1 N3 C42 -113.6(6) . . . . ?
N1 Ta1 N3 C42 -128.5(5) . . . . ?
C21 Ta1 N3 C42 -119.6(6) . . . . ?
N3 Ta1 N4 C44 134.3(5) . . . . ?
N5 Ta1 N4 C44 23.5(5) . . . . ?
O2 Ta1 N4 C44 -89.5(12) . . . . ?
O1 Ta1 N4 C44 -140.4(5) . . . . ?
N1 Ta1 N4 C44 -82.6(5) . . . . ?
C21 Ta1 N4 C44 -111.5(5) . . . . ?
N3 Ta1 N4 C43 -57.2(6) . . . . ?
N5 Ta1 N4 C43 -167.9(6) . . . . ?
O2 Ta1 N4 C43 79.1(13) . . . . ?
O1 Ta1 N4 C43 28.1(6) . . . . ?
N1 Ta1 N4 C43 85.9(6) . . . . ?
C21 Ta1 N4 C43 57.0(6) . . . . ?
N3 Ta1 N5 C46 170.2(6) . . . . ?
N4 Ta1 N5 C46 -95.3(6) . . . . ?
O2 Ta1 N5 C46 76.4(6) . . . . ?
O1 Ta1 N5 C46 -19.4(10) . . . . ?
N1 Ta1 N5 C46 -2.1(6) . . . . ?
C21 Ta1 N5 C46 -5.5(7) . . . . ?
N3 Ta1 N5 C45 -12.5(5) . . . . ?
N4 Ta1 N5 C45 82.0(5) . . . . ?
O2 Ta1 N5 C45 -106.3(5) . . . . ?
O1 Ta1 N5 C45 157.9(6) . . . . ?
N1 Ta1 N5 C45 175.2(5) . . . . ?
C21 Ta1 N5 C45 171.8(5) . . . . ?
N3 Ta1 O1 C21 -168.7(4) . . . . ?
N5 Ta1 O1 C21 20.3(8) . . . . ?
N4 Ta1 O1 C21 96.8(4) . . . . ?
O2 Ta1 O1 C21 -76.3(4) . . . . ?
N1 Ta1 O1 C21 0.7(3) . . . . ?
N3 Ta1 O2 C31 -137.9(6) . . . . ?
N5 Ta1 O2 C31 -27.0(6) . . . . ?
N4 Ta1 O2 C31 85.7(13) . . . . ?
O1 Ta1 O2 C31 136.5(6) . . . . ?
N1 Ta1 O2 C31 78.7(6) . . . . ?
C21 Ta1 O2 C31 108.0(6) . . . . ?
C6 C1 C2 C3 4.9(10) . . . . ?
C11 C1 C2 C3 -177.4(7) . . . . ?
C6 C1 C2 N1 -168.4(6) . . . . ?
C11 C1 C2 N1 9.3(11) . . . . ?
C21 N1 C2 C1 -59.3(9) . . . . ?
Ta1 N1 C2 C1 98.0(7) . . . . ?
C21 N1 C2 C3 127.2(6) . . . . ?
Ta1 N1 C2 C3 -75.6(7) . . . . ?
C1 C2 C3 C4 -0.6(9) . . . . ?
N1 C2 C3 C4 173.1(5) . . . . ?
C2 C3 C4 C5 -3.3(9) . . . . ?
C3 C4 C5 C6 2.8(9) . . . . ?
C3 C4 C5 C10 -176.8(6) . . . . ?
C4 C5 C6 C1 1.6(9) . . . . ?
C10 C5 C6 C1 -178.9(6) . . . . ?
C4 C5 C6 C7 -176.1(5) . . . . ?
C10 C5 C6 C7 3.5(9) . . . . ?
C2 C1 C6 C5 -5.4(10) . . . . ?
C11 C1 C6 C5 176.8(6) . . . . ?
C2 C1 C6 C7 172.3(6) . . . . ?
C11 C1 C6 C7 -5.6(9) . . . . ?
C5 C6 C7 C8 13.8(8) . . . . ?
C1 C6 C7 C8 -163.8(6) . . . . ?
C6 C7 C8 C9 -46.3(8) . . . . ?
C7 C8 C9 C10 63.0(7) . . . . ?
C8 C9 C10 C5 -45.4(7) . . . . ?
C6 C5 C10 C9 13.2(8) . . . . ?
C4 C5 C10 C9 -167.2(6) . . . . ?
C2 C1 C11 C12 -83.7(10) . . . . ?
C6 C1 C11 C12 94.0(8) . . . . ?
C2 C1 C11 C16 103.3(8) . . . . ?
C6 C1 C11 C16 -78.9(9) . . . . ?
C16 C11 C12 C13 -3.9(9) . . . . ?
C1 C11 C12 C13 -177.1(6) . . . . ?
C16 C11 C12 N2 166.6(6) . . . . ?
C1 C11 C12 N2 -6.6(9) . . . . ?
C31 N2 C12 C11 88.0(8) . . . . ?
C31 N2 C12 C13 -101.3(8) . . . . ?
C11 C12 C13 C14 3.3(11) . . . . ?
N2 C12 C13 C14 -167.8(6) . . . . ?
C12 C13 C14 C15 -1.5(12) . . . . ?
C13 C14 C15 C16 0.5(11) . . . . ?
C13 C14 C15 C20 177.8(7) . . . . ?
C14 C15 C16 C11 -1.3(11) . . . . ?
C20 C15 C16 C11 -178.4(6) . . . . ?
C14 C15 C16 C17 176.9(6) . . . . ?
C20 C15 C16 C17 -0.3(10) . . . . ?
C12 C11 C16 C15 3.0(10) . . . . ?
C1 C11 C16 C15 176.2(6) . . . . ?
C12 C11 C16 C17 -175.2(5) . . . . ?
C1 C11 C16 C17 -2.0(9) . . . . ?
C15 C16 C17 C18 12.1(11) . . . . ?
C11 C16 C17 C18 -169.6(9) . . . . ?
C15 C16 C17 C18' -20.8(9) . . . . ?
C11 C16 C17 C18' 157.4(7) . . . . ?
C16 C15 C20 C19' -13.8(14) . . . . ?
C14 C15 C20 C19' 169.0(10) . . . . ?
C16 C15 C20 C19 17.4(12) . . . . ?
C14 C15 C20 C19 -159.8(9) . . . . ?
C18' C17 C18 C19 29.2(10) . . . . ?
C16 C17 C18 C19 -37.7(14) . . . . ?
C17 C18 C19 C20 59.7(17) . . . . ?
C19' C20 C19 C18 65.1(16) . . . . ?
C15 C20 C19 C18 -50.7(15) . . . . ?
C18 C17 C18' C19' -62.7(14) . . . . ?
C16 C17 C18' C19' 63.3(14) . . . . ?
C15 C20 C19' C18' 44.5(15) . . . . ?
C19 C20 C19' C18' -31.9(10) . . . . ?
C17 C18' C19' C20 -74.3(17) . . . . ?
C2 N1 C21 O1 165.7(5) . . . . ?
Ta1 N1 C21 O1 1.1(5) . . . . ?
C2 N1 C21 C22 -18.3(10) . . . . ?
Ta1 N1 C21 C22 177.1(6) . . . . ?
C2 N1 C21 Ta1 164.5(7) . . . . ?
Ta1 O1 C21 N1 -1.2(5) . . . . ?
Ta1 O1 C21 C22 -177.9(4) . . . . ?
N3 Ta1 C21 N1 -168.9(3) . . . . ?
N5 Ta1 C21 N1 6.8(5) . . . . ?
N4 Ta1 C21 N1 96.4(4) . . . . ?
O2 Ta1 C21 N1 -80.2(3) . . . . ?
O1 Ta1 C21 N1 178.7(6) . . . . ?
N3 Ta1 C21 O1 12.4(4) . . . . ?
N5 Ta1 C21 O1 -171.9(3) . . . . ?
N4 Ta1 C21 O1 -82.3(4) . . . . ?
O2 Ta1 C21 O1 101.1(4) . . . . ?
N1 Ta1 C21 O1 -178.7(6) . . . . ?
N3 Ta1 C21 C22 22(2) . . . . ?
N5 Ta1 C21 C22 -162(2) . . . . ?
N4 Ta1 C21 C22 -73(2) . . . . ?
O2 Ta1 C21 C22 111(2) . . . . ?
O1 Ta1 C21 C22 10(2) . . . . ?
N1 Ta1 C21 C22 -169(2) . . . . ?
N1 C21 C22 C27 -53.6(10) . . . . ?
O1 C21 C22 C27 122.3(6) . . . . ?
Ta1 C21 C22 C27 114(2) . . . . ?
N1 C21 C22 C23 136.4(7) . . . . ?
O1 C21 C22 C23 -47.6(8) . . . . ?
Ta1 C21 C22 C23 -56(2) . . . . ?
C27 C22 C23 C24 2.2(9) . . . . ?
C21 C22 C23 C24 172.2(6) . . . . ?
C27 C22 C23 C28 -177.7(6) . . . . ?
C21 C22 C23 C28 -7.7(9) . . . . ?
C22 C23 C24 C25 -1.1(11) . . . . ?
C28 C23 C24 C25 178.8(7) . . . . ?
C23 C24 C25 C26 0.5(12) . . . . ?
C23 C24 C25 C29 179.7(7) . . . . ?
C24 C25 C26 C27 -1.0(12) . . . . ?
C29 C25 C26 C27 179.7(8) . . . . ?
C25 C26 C27 C22 2.1(12) . . . . ?
C25 C26 C27 C30 -178.5(7) . . . . ?
C23 C22 C27 C26 -2.7(10) . . . . ?
C21 C22 C27 C26 -172.5(6) . . . . ?
C23 C22 C27 C30 178.0(6) . . . . ?
C21 C22 C27 C30 8.2(10) . . . . ?
C12 N2 C31 O2 1.3(9) . . . . ?
C12 N2 C31 C32 177.3(5) . . . . ?
Ta1 O2 C31 N2 -121.9(6) . . . . ?
Ta1 O2 C31 C32 62.2(8) . . . . ?
N2 C31 C32 C33 -127.4(7) . . . . ?
O2 C31 C32 C33 48.8(8) . . . . ?
N2 C31 C32 C37 50.7(8) . . . . ?
O2 C31 C32 C37 -133.1(6) . . . . ?
C37 C32 C33 C34 -0.6(10) . . . . ?
C31 C32 C33 C34 177.5(6) . . . . ?
C37 C32 C33 C38 -176.1(6) . . . . ?
C31 C32 C33 C38 2.0(10) . . . . ?
C32 C33 C34 C35 1.4(10) . . . . ?
C38 C33 C34 C35 177.2(6) . . . . ?
C33 C34 C35 C36 -1.3(11) . . . . ?
C33 C34 C35 C39 179.8(6) . . . . ?
C34 C35 C36 C37 0.5(11) . . . . ?
C39 C35 C36 C37 179.3(6) . . . . ?
C35 C36 C37 C32 0.4(11) . . . . ?
C35 C36 C37 C40 -179.4(6) . . . . ?
C33 C32 C37 C36 -0.3(10) . . . . ?
C31 C32 C37 C36 -178.4(6) . . . . ?
C33 C32 C37 C40 179.5(6) . . . . ?
C31 C32 C37 C40 1.4(9) . . . . ?
